data_4110770
loop_
_publ_author_name
'Yutaka Matsuo'
'Ayako Muramatsu'
'Yuko Kamikawa'
'Takashi Kato'
'Eiichi Nakamura'

_publ_contact_author 'NAKAMURA, Eiichi'
_publ_contact_author_email nakamura@chem.s.u-tokyo.ac.jp
_publ_section_title
;
 Synthesis and Structural, Electrochemical, and Stacking Properties of
 Conical Molecules Possessing Buckyferrocene on the Apex
;
_journal_name_full 'Journal of the American Chemical Society'
_journal_page_first 9586
_journal_page_last 9587
_journal_paper_doi 10.1021/ja062757h
_journal_volume 128
_journal_year 2006
_chemical_compound_source 'synthesis as described'
_chemical_formula_moiety 'C102 H40 Fe1 O5 S4'
_chemical_formula_sum 'C102 H40 Fe O5 S4'
_chemical_formula_weight 1529.43
_chemical_name_systematic
;
 ?
;
_space_group_IT_number 14
_symmetry_cell_setting monoclinic
_symmetry_Int_Tables_number 14
_symmetry_space_group_name_Hall '-P 2ybc'
_symmetry_space_group_name_H-M 'P 1 21/c 1'
_atom_sites_solution_hydrogens geom
_atom_sites_solution_primary direct
_atom_sites_solution_secondary difmap
_audit_creation_date 2006-03-16T11:08:02-00:00
_cell_angle_alpha 90
_cell_angle_beta 103.633(3)
_cell_angle_gamma 90
_cell_formula_units_Z 4
_cell_length_a 18.8260(9)
_cell_length_b 17.2670(10)
_cell_length_c 21.4060(12)
_cell_measurement_reflns_used 12814
_cell_measurement_temperature 153(2)
_cell_measurement_theta_max 25.78
_cell_measurement_theta_min 2.29
_cell_measurement_wavelength 0.71073
_cell_volume 6762.4(6)
_computing_molecular_graphics 'Ortep-3 for Windows (Farrugia, 1997)'
_computing_structure_refinement 'SHELXL-97 (Sheldrick, 1997)'
_computing_structure_solution 'SHELXS-97 (Sheldrick, 1997)'
_diffrn_ambient_temperature 153(2)
_diffrn_measured_fraction_theta_full 0.988
_diffrn_measured_fraction_theta_max 0.988
_diffrn_measurement_device_type 'Imaging Plate'
_diffrn_measurement_method oscillation
_diffrn_radiation_monochromator graphite
_diffrn_radiation_probe x-ray
_diffrn_radiation_type MoK\a
_diffrn_radiation_wavelength 0.71073
_diffrn_reflns_av_R_equivalents 0
_diffrn_reflns_av_unetI/netI 0.0422
_diffrn_reflns_limit_h_max 23
_diffrn_reflns_limit_h_min 0
_diffrn_reflns_limit_k_max 21
_diffrn_reflns_limit_k_min 0
_diffrn_reflns_limit_l_max 25
_diffrn_reflns_limit_l_min -26
_diffrn_reflns_number 12814
_diffrn_reflns_theta_full 25.78
_diffrn_reflns_theta_max 25.78
_diffrn_reflns_theta_min 2.29
_diffrn_standards_decay_% NA
_diffrn_standards_interval_count NA
_diffrn_standards_number NA
_exptl_absorpt_coefficient_mu 0.413
_exptl_absorpt_correction_type none
_exptl_crystal_colour orange
_exptl_crystal_density_diffrn 1.502
_exptl_crystal_description prism
_exptl_crystal_F_000 3128
_exptl_crystal_size_max 0.46
_exptl_crystal_size_mid 0.21
_exptl_crystal_size_min 0.08
_refine_diff_density_max 1.462
_refine_diff_density_min -0.959
_refine_diff_density_rms 0.103
_refine_ls_extinction_coef 0.0100(8)
_refine_ls_extinction_expression Fc^*^=kFc[1+0.001xFc^2^\l^3^/sin(2\q)]^-1/4^
_refine_ls_extinction_method SHELXL
_refine_ls_goodness_of_fit_ref 1.043
_refine_ls_hydrogen_treatment constr
_refine_ls_matrix_type full
_refine_ls_number_parameters 1010
_refine_ls_number_reflns 12814
_refine_ls_number_restraints 0
_refine_ls_restrained_S_all 1.043
_refine_ls_R_factor_all 0.0938
_refine_ls_R_factor_gt 0.0717
_refine_ls_shift/su_max 0
_refine_ls_shift/su_mean 0
_refine_ls_structure_factor_coef Fsqd
_refine_ls_weighting_details 'calc w=1/[\s^2^(Fo^2^)+(0.1426P)^2^+4.9006P] where P=(Fo^2^+2Fc^2^)/3'
_refine_ls_weighting_scheme calc
_refine_ls_wR_factor_gt 0.1976
_refine_ls_wR_factor_ref 0.2206
_reflns_number_gt 9522
_reflns_number_total 12814
_reflns_threshold_expression >2sigma(I)
_cod_data_source_file ja062757hsi20060420_085820.cif
_cod_data_source_block FeAn
_cod_original_sg_symbol_H-M 'P 21/c'
_cod_database_code 4110770

loop_
_symmetry_equiv_pos_as_xyz
'x, y, z'
'-x, y+1/2, -z+1/2'
'-x, -y, -z'
'x, -y-1/2, z-1/2'

loop_
_atom_site_label
_atom_site_type_symbol
_atom_site_fract_x
_atom_site_fract_y
_atom_site_fract_z
_atom_site_U_iso_or_equiv
_atom_site_adp_type
_atom_site_occupancy
_atom_site_symmetry_multiplicity
_atom_site_calc_flag
_atom_site_refinement_flags
Fe Fe 0.77582(3) 0.21539(3) 1.10680(2) 0.03118(17) Uani 1 1 d .
C1 C 0.76356(17) 0.20570(19) 1.00738(16) 0.0288(7) Uani 1 1 d .
C2 C 0.82521(17) 0.16212(19) 1.04035(16) 0.0290(7) Uani 1 1 d .
C3 C 0.80034(17) 0.1053(2) 1.07918(15) 0.0289(7) Uani 1 1 d .
C4 C 0.72281(17) 0.1142(2) 1.06941(16) 0.0296(7) Uani 1 1 d .
C5 C 0.70011(17) 0.17661(19) 1.02532(16) 0.0295(7) Uani 1 1 d .
C6 C 0.76104(17) 0.2519(2) 0.94619(16) 0.0295(7) Uani 1 1 d .
C7 C 0.89650(17) 0.1563(2) 1.01877(16) 0.0289(7) Uani 1 1 d .
C8 C 0.84154(18) 0.0320(2) 1.10365(17) 0.0315(7) Uani 1 1 d .
C9 C 0.67248(17) 0.0517(2) 1.08344(16) 0.0306(7) Uani 1 1 d .
C10 C 0.62259(18) 0.1866(2) 0.98568(16) 0.0311(7) Uani 1 1 d .
C11 C 0.81705(18) 0.21352(19) 0.91361(16) 0.0301(7) Uani 1 1 d .
C12 C 0.87653(17) 0.17148(19) 0.94569(16) 0.0293(7) Uani 1 1 d .
C13 C 0.91387(16) 0.0684(2) 1.01960(16) 0.0294(7) Uani 1 1 d .
C14 C 0.88986(17) 0.0144(2) 1.05646(16) 0.0311(7) Uani 1 1 d .
C15 C 0.78527(19) -0.0349(2) 1.08703(16) 0.0318(7) Uani 1 1 d .
C16 C 0.71105(18) -0.0262(2) 1.07893(17) 0.0324(7) Uani 1 1 d .
C17 C 0.60877(17) 0.0464(2) 1.02273(16) 0.0306(7) Uani 1 1 d .
C18 C 0.58691(17) 0.1061(2) 0.97994(17) 0.0315(7) Uani 1 1 d .
C19 C 0.62894(18) 0.1987(2) 0.91570(17) 0.0316(7) Uani 1 1 d .
C20 C 0.68900(18) 0.2280(2) 0.89831(17) 0.0320(7) Uani 1 1 d .
C21 C 0.78256(18) 0.1948(2) 0.84772(16) 0.0312(7) Uani 1 1 d .
C22 C 0.90334(17) 0.1089(2) 0.91316(16) 0.0305(7) Uani 1 1 d .
C23 C 0.92574(17) 0.0463(2) 0.95785(16) 0.0304(7) Uani 1 1 d .
C24 C 0.87744(18) -0.0641(2) 1.03360(17) 0.0322(7) Uani 1 1 d .
C25 C 0.81363(18) -0.0942(2) 1.05250(17) 0.0325(7) Uani 1 1 d .
C26 C 0.66283(18) -0.0764(2) 1.03484(17) 0.0320(7) Uani 1 1 d .
C27 C 0.59990(17) -0.0324(2) 1.00023(17) 0.0314(7) Uani 1 1 d .
C28 C 0.55553(17) 0.0887(2) 0.91351(17) 0.0314(7) Uani 1 1 d .
C29 C 0.58090(17) 0.1452(2) 0.87405(17) 0.0317(7) Uani 1 1 d .
C30 C 0.70426(18) 0.2037(2) 0.83855(17) 0.0322(7) Uani 1 1 d .
C31 C 0.81089(18) 0.1368(2) 0.81489(16) 0.0321(7) Uani 1 1 d .
C32 C 0.87254(18) 0.0927(2) 0.84825(16) 0.0329(7) Uani 1 1 d .
C33 C 0.91751(17) -0.0299(2) 0.93665(17) 0.0322(7) Uani 1 1 d .
C34 C 0.89287(18) -0.0873(2) 0.97588(17) 0.0333(7) Uani 1 1 d .
C35 C 0.76762(19) -0.1463(2) 1.01217(18) 0.0350(8) Uani 1 1 d .
C36 C 0.68954(19) -0.1373(2) 1.00279(18) 0.0344(7) Uani 1 1 d .
C37 C 0.56651(18) -0.0499(2) 0.93663(17) 0.0345(8) Uani 1 1 d .
C38 C 0.54363(17) 0.0121(2) 0.89179(17) 0.0330(7) Uani 1 1 d .
C39 C 0.59336(18) 0.1245(2) 0.81460(17) 0.0332(7) Uani 1 1 d .
C40 C 0.65714(18) 0.1542(2) 0.79613(16) 0.0328(7) Uani 1 1 d .
C41 C 0.76133(19) 0.0847(2) 0.77198(16) 0.0354(8) Uani 1 1 d .
C42 C 0.86275(18) 0.0132(2) 0.82641(17) 0.0343(8) Uani 1 1 d .
C43 C 0.88447(18) -0.0470(2) 0.86982(17) 0.0340(8) Uani 1 1 d .
C44 C 0.84375(18) -0.1399(2) 0.93342(18) 0.0344(8) Uani 1 1 d .
C45 C 0.78256(19) -0.1686(2) 0.95128(18) 0.0359(8) Uani 1 1 d .
C46 C 0.65589(19) -0.1539(2) 0.93611(18) 0.0367(8) Uani 1 1 d .
C47 C 0.59582(18) -0.1120(2) 0.90391(18) 0.0357(8) Uani 1 1 d .
C48 C 0.55828(18) -0.0100(2) 0.83054(17) 0.0337(7) Uani 1 1 d .
C49 C 0.58245(18) 0.0446(2) 0.79271(17) 0.0340(7) Uani 1 1 d .
C50 C 0.68569(19) 0.0934(2) 0.76300(16) 0.0357(8) Uani 1 1 d .
C51 C 0.79352(19) 0.0081(2) 0.77948(17) 0.0354(8) Uani 1 1 d .
C52 C 0.83873(19) -0.1154(2) 0.86815(17) 0.0352(8) Uani 1 1 d .
C53 C 0.71340(19) -0.1740(2) 0.90391(18) 0.0364(8) Uani 1 1 d .
C54 C 0.59054(18) -0.0871(2) 0.83786(18) 0.0355(8) Uani 1 1 d .
C55 C 0.63966(19) 0.0255(2) 0.76040(17) 0.0351(8) Uani 1 1 d .
C56 C 0.7493(2) -0.0577(2) 0.77703(17) 0.0365(8) Uani 1 1 d .
C57 C 0.77190(19) -0.1204(2) 0.82189(18) 0.0364(8) Uani 1 1 d .
C58 C 0.7085(2) -0.1500(2) 0.84091(18) 0.0373(8) Uani 1 1 d .
C59 C 0.64591(19) -0.1055(2) 0.80707(18) 0.0380(8) Uani 1 1 d .
C60 C 0.67075(19) -0.0489(2) 0.76738(17) 0.0368(8) Uani 1 1 d .
C61 C 0.77275(18) 0.3392(2) 0.95548(17) 0.0323(7) Uani 1 1 d .
C62 C 0.7263(2) 0.3931(2) 0.9198(2) 0.0431(9) Uani 1 1 d .
H62 H 0.6865 0.376 0.8866 0.052 Uiso 1 1 calc R
C63 C 0.7367(2) 0.4726(2) 0.9315(2) 0.0503(10) Uani 1 1 d .
H63 H 0.7037 0.5089 0.9068 0.06 Uiso 1 1 calc R
C64 C 0.7951(2) 0.4982(2) 0.9790(2) 0.0437(9) Uani 1 1 d .
C65 C 0.8439(2) 0.4448(2) 1.01447(19) 0.0398(8) Uani 1 1 d .
H65 H 0.8845 0.462 1.0467 0.048 Uiso 1 1 calc R
C66 C 0.83270(19) 0.3665(2) 1.00245(18) 0.0362(8) Uani 1 1 d .
H66 H 0.8664 0.3304 1.0265 0.043 Uiso 1 1 calc R
C67 C 0.7593(3) 0.6314(3) 0.9605(3) 0.0795(17) Uani 1 1 d .
H67A H 0.7759 0.6833 0.9758 0.119 Uiso 1 1 calc R
H67B H 0.7108 0.622 0.9683 0.119 Uiso 1 1 calc R
H67C H 0.7566 0.6277 0.9143 0.119 Uiso 1 1 calc R
C68 C 0.96052(17) 0.2056(2) 1.05570(16) 0.0301(7) Uani 1 1 d .
C69 C 0.99529(18) 0.2593(2) 1.02469(18) 0.0355(8) Uani 1 1 d .
H69 H 0.9802 0.2648 0.9793 0.043 Uiso 1 1 calc R
C70 C 1.0520(2) 0.3053(2) 1.0593(2) 0.0423(9) Uani 1 1 d .
H70 H 1.075 0.3418 1.0373 0.051 Uiso 1 1 calc R
C71 C 1.0749(2) 0.2979(2) 1.1249(2) 0.0436(9) Uani 1 1 d .
C72 C 1.04091(19) 0.2442(2) 1.15732(19) 0.0411(9) Uani 1 1 d .
H72 H 1.0562 0.2391 1.2027 0.049 Uiso 1 1 calc R
C73 C 0.98449(19) 0.1984(2) 1.12249(18) 0.0364(8) Uani 1 1 d .
H73 H 0.9618 0.1616 1.1445 0.044 Uiso 1 1 calc R
C74 C 1.1573(3) 0.3385(3) 1.2224(3) 0.0704(15) Uani 1 1 d .
H74A H 1.1975 0.375 1.2375 0.106 Uiso 1 1 calc R
H74B H 1.1746 0.2856 1.2333 0.106 Uiso 1 1 calc R
H74C H 1.1173 0.3503 1.2431 0.106 Uiso 1 1 calc R
C75 C 0.88264(18) 0.0289(2) 1.17457(16) 0.0324(7) Uani 1 1 d .
C76 C 0.9553(2) 0.0049(3) 1.19308(18) 0.0455(10) Uani 1 1 d .
H76 H 0.9802 -0.01 1.1612 0.055 Uiso 1 1 calc R
C77 C 0.9918(2) 0.0025(3) 1.2577(2) 0.0550(11) Uani 1 1 d .
H77 H 1.0416 -0.0132 1.2696 0.066 Uiso 1 1 calc R
C78 C 0.9558(2) 0.0229(3) 1.30455(18) 0.0476(10) Uani 1 1 d .
C79 C 0.8831(2) 0.0441(2) 1.28723(18) 0.0423(9) Uani 1 1 d .
H79 H 0.8578 0.0568 1.3194 0.051 Uiso 1 1 calc R
C80 C 0.84729(19) 0.0468(2) 1.22306(17) 0.0370(8) Uani 1 1 d .
H80 H 0.7972 0.0612 1.2117 0.044 Uiso 1 1 calc R
C81 C 0.9616(3) 0.0430(4) 1.4156(2) 0.0736(16) Uani 1 1 d .
H81A H 0.9961 0.0394 1.4576 0.11 Uiso 1 1 calc R
H81B H 0.9197 0.009 1.4148 0.11 Uiso 1 1 calc R
H81C H 0.9446 0.0965 1.4078 0.11 Uiso 1 1 calc R
C82 C 0.64448(18) 0.0636(2) 1.14423(16) 0.0329(7) Uani 1 1 d .
C83 C 0.6581(2) 0.0113(2) 1.19448(18) 0.0387(8) Uani 1 1 d .
H83 H 0.6849 -0.0346 1.1914 0.046 Uiso 1 1 calc R
C84 C 0.6329(2) 0.0252(2) 1.24951(19) 0.0431(9) Uani 1 1 d .
H84 H 0.6428 -0.011 1.2839 0.052 Uiso 1 1 calc R
C85 C 0.59327(19) 0.0920(2) 1.25427(17) 0.0386(8) Uani 1 1 d .
C86 C 0.57875(19) 0.1447(2) 1.20465(17) 0.0365(8) Uani 1 1 d .
H86 H 0.5518 0.1905 1.2078 0.044 Uiso 1 1 calc R
C87 C 0.60416(19) 0.1299(2) 1.14996(18) 0.0356(8) Uani 1 1 d .
H87 H 0.5938 0.1659 1.1155 0.043 Uiso 1 1 calc R
C88 C 0.5234(2) 0.1627(2) 1.3153(2) 0.0458(9) Uani 1 1 d .
H88A H 0.5111 0.1612 1.3574 0.069 Uiso 1 1 calc R
H88B H 0.4784 0.1594 1.2813 0.069 Uiso 1 1 calc R
H88C H 0.5486 0.2113 1.311 0.069 Uiso 1 1 calc R
C89 C 0.57572(18) 0.2508(2) 1.00552(16) 0.0325(7) Uani 1 1 d .
C90 C 0.5021(2) 0.2393(2) 1.0040(2) 0.0431(9) Uani 1 1 d .
H90 H 0.48 0.1907 0.9908 0.052 Uiso 1 1 calc R
C91 C 0.4610(2) 0.2981(2) 1.0215(2) 0.0518(11) Uani 1 1 d .
H91 H 0.4108 0.2897 1.0202 0.062 Uiso 1 1 calc R
C92 C 0.4926(2) 0.3691(2) 1.0409(2) 0.0458(9) Uani 1 1 d .
C93 C 0.5651(2) 0.3825(2) 1.0415(2) 0.0447(9) Uani 1 1 d .
H93 H 0.5869 0.4313 1.0544 0.054 Uiso 1 1 calc R
C94 C 0.6055(2) 0.3233(2) 1.02287(19) 0.0404(8) Uani 1 1 d .
H94 H 0.655 0.3327 1.022 0.048 Uiso 1 1 calc R
C95 C 0.4806(3) 0.4905(3) 1.0917(3) 0.0641(13) Uani 1 1 d .
H95A H 0.4431 0.5243 1.1019 0.096 Uiso 1 1 calc R
H95B H 0.507 0.5185 1.0643 0.096 Uiso 1 1 calc R
H95C H 0.5151 0.4749 1.1315 0.096 Uiso 1 1 calc R
C96 C 0.7722(2) 0.3298(2) 1.13330(19) 0.0399(8) Uani 1 1 d .
H96 H 0.7595 0.3726 1.105 0.048 Uiso 1 1 calc R
C97 C 0.8436(2) 0.2997(2) 1.15729(18) 0.0390(8) Uani 1 1 d .
H97 H 0.8872 0.3188 1.1477 0.047 Uiso 1 1 calc R
C98 C 0.8387(2) 0.2360(2) 1.19825(18) 0.0403(8) Uani 1 1 d .
H98 H 0.8783 0.2052 1.2207 0.048 Uiso 1 1 calc R
C99 C 0.7642(2) 0.2265(2) 1.19982(18) 0.0398(8) Uani 1 1 d .
H99 H 0.7452 0.1884 1.2236 0.048 Uiso 1 1 calc R
C100 C 0.7231(2) 0.2841(2) 1.15951(18) 0.0396(8) Uani 1 1 d .
H100 H 0.6716 0.291 1.1514 0.047 Uiso 1 1 calc R
C101 C 0.3965(3) 0.1898(4) 0.7504(3) 0.0822(17) Uani 1 1 d .
C102 C 1.0818(6) 0.2882(6) 0.8472(5) 0.137(3) Uani 1 1 d .
O1 O 0.81010(17) 0.57441(16) 0.99455(17) 0.0589(8) Uani 1 1 d .
O2 O 1.13171(16) 0.34531(18) 1.15456(16) 0.0584(8) Uani 1 1 d .
O3 O 0.99689(17) 0.0198(2) 1.36690(14) 0.0677(10) Uani 1 1 d .
O4 O 0.56966(15) 0.09905(18) 1.31003(13) 0.0489(7) Uani 1 1 d .
O5 O 0.44693(18) 0.42340(18) 1.05864(18) 0.0646(9) Uani 1 1 d .
S1 S 0.42041(11) 0.17660(11) 0.68756(11) 0.1021(6) Uani 1 1 d .
S2 S 0.37403(13) 0.20530(13) 0.81444(13) 0.1202(8) Uani 1 1 d .
S3 S 1.0203(2) 0.2347(2) 0.84465(17) 0.1854(15) Uani 1 1 d .
S4 S 1.1460(3) 0.3478(3) 0.8442(2) 0.230(2) Uani 1 1 d .

loop_
_atom_site_aniso_label
_atom_site_aniso_U_11
_atom_site_aniso_U_22
_atom_site_aniso_U_33
_atom_site_aniso_U_23
_atom_site_aniso_U_13
_atom_site_aniso_U_12
Fe 0.0294(3) 0.0333(3) 0.0305(3) -0.0032(2) 0.0064(2) -0.00067(19)
C1 0.0277(16) 0.0291(17) 0.0295(17) -0.0021(13) 0.0065(13) -0.0005(13)
C2 0.0272(15) 0.0301(17) 0.0292(16) -0.0006(13) 0.0059(13) -0.0001(13)
C3 0.0273(15) 0.0319(17) 0.0263(16) 0.0014(13) 0.0042(13) 0.0010(13)
C4 0.0270(15) 0.0327(17) 0.0288(16) -0.0028(14) 0.0057(13) 0.0009(13)
C5 0.0256(15) 0.0304(17) 0.0322(17) -0.0015(14) 0.0065(13) 0.0021(13)
C6 0.0255(15) 0.0303(17) 0.0322(17) 0.0020(14) 0.0058(13) 0.0003(13)
C7 0.0254(15) 0.0332(18) 0.0283(16) 0.0010(13) 0.0066(13) -0.0004(13)
C8 0.0280(16) 0.0343(18) 0.0314(17) 0.0014(14) 0.0050(14) -0.0015(13)
C9 0.0276(16) 0.0317(17) 0.0323(17) 0.0030(14) 0.0066(13) 0.0003(13)
C10 0.0280(16) 0.0310(17) 0.0328(18) 0.0004(14) 0.0041(14) -0.0002(13)
C11 0.0298(16) 0.0306(17) 0.0296(17) 0.0010(14) 0.0068(13) -0.0017(13)
C12 0.0255(15) 0.0316(17) 0.0300(17) -0.0013(14) 0.0051(13) -0.0031(13)
C13 0.0228(15) 0.0344(18) 0.0284(16) -0.0028(14) 0.0007(12) 0.0013(13)
C14 0.0268(15) 0.0340(18) 0.0291(17) 0.0026(14) 0.0001(13) 0.0020(13)
C15 0.0329(17) 0.0305(18) 0.0295(17) 0.0047(14) 0.0027(14) -0.0016(14)
C16 0.0304(16) 0.0332(18) 0.0334(18) 0.0042(14) 0.0073(14) 0.0008(14)
C17 0.0245(15) 0.0369(18) 0.0311(17) 0.0027(14) 0.0078(13) 0.0009(13)
C18 0.0259(15) 0.0323(18) 0.0363(18) -0.0016(14) 0.0076(13) 0.0006(13)
C19 0.0280(16) 0.0309(17) 0.0341(18) 0.0024(14) 0.0036(14) 0.0032(13)
C20 0.0273(16) 0.0310(17) 0.0355(18) 0.0021(14) 0.0032(14) 0.0021(13)
C21 0.0305(16) 0.0331(18) 0.0291(17) 0.0037(14) 0.0050(14) -0.0027(13)
C22 0.0262(15) 0.0346(18) 0.0310(17) -0.0003(14) 0.0074(13) -0.0008(13)
C23 0.0220(15) 0.0366(18) 0.0309(17) -0.0009(14) 0.0029(13) 0.0016(13)
C24 0.0280(16) 0.0311(18) 0.0360(18) 0.0021(14) 0.0048(14) 0.0045(13)
C25 0.0300(16) 0.0297(17) 0.0351(18) 0.0048(14) 0.0025(14) 0.0026(13)
C26 0.0292(16) 0.0295(17) 0.0366(18) 0.0034(14) 0.0061(14) -0.0028(13)
C27 0.0258(15) 0.0313(18) 0.0373(18) 0.0015(14) 0.0077(14) -0.0036(13)
C28 0.0211(14) 0.0353(18) 0.0358(18) -0.0010(15) 0.0026(13) 0.0012(13)
C29 0.0249(15) 0.0319(18) 0.0354(18) 0.0029(14) 0.0015(13) 0.0014(13)
C30 0.0301(16) 0.0321(18) 0.0321(18) 0.0049(14) 0.0025(14) 0.0012(13)
C31 0.0335(17) 0.0376(19) 0.0267(16) 0.0016(14) 0.0097(14) -0.0030(14)
C32 0.0291(16) 0.0378(19) 0.0320(18) -0.0005(14) 0.0077(14) -0.0006(14)
C33 0.0249(15) 0.0355(18) 0.0354(18) -0.0024(14) 0.0052(14) 0.0030(13)
C34 0.0285(16) 0.0317(18) 0.0380(19) 0.0007(15) 0.0042(14) 0.0047(13)
C35 0.0354(18) 0.0262(17) 0.042(2) 0.0039(15) 0.0059(15) 0.0008(14)
C36 0.0361(18) 0.0280(17) 0.0388(19) 0.0041(14) 0.0080(15) -0.0023(14)
C37 0.0279(16) 0.0376(19) 0.0368(18) -0.0014(15) 0.0053(14) -0.0061(14)
C38 0.0232(15) 0.0336(18) 0.0393(19) -0.0013(15) 0.0017(14) -0.0015(13)
C39 0.0270(16) 0.0378(19) 0.0314(17) 0.0027(15) 0.0003(13) 0.0015(14)
C40 0.0332(17) 0.0358(18) 0.0267(17) 0.0041(14) 0.0015(13) 0.0019(14)
C41 0.0375(18) 0.043(2) 0.0251(17) -0.0009(15) 0.0065(14) -0.0038(15)
C42 0.0301(16) 0.043(2) 0.0305(18) -0.0048(15) 0.0080(14) 0.0007(15)
C43 0.0292(16) 0.040(2) 0.0323(18) -0.0074(15) 0.0070(14) 0.0019(14)
C44 0.0290(16) 0.0302(18) 0.042(2) -0.0034(15) 0.0046(14) 0.0039(13)
C45 0.0354(18) 0.0266(17) 0.044(2) -0.0005(15) 0.0051(15) 0.0023(14)
C46 0.0336(17) 0.0302(18) 0.046(2) -0.0029(16) 0.0077(16) -0.0067(14)
C47 0.0288(16) 0.0337(18) 0.042(2) -0.0028(16) 0.0040(15) -0.0057(14)
C48 0.0259(16) 0.0380(19) 0.0336(18) -0.0036(15) -0.0002(13) -0.0044(14)
C49 0.0276(16) 0.0369(19) 0.0334(18) -0.0010(15) -0.0012(14) 0.0009(14)
C50 0.0349(18) 0.042(2) 0.0268(17) 0.0001(15) 0.0012(14) -0.0019(15)
C51 0.0349(18) 0.042(2) 0.0296(17) -0.0035(15) 0.0079(14) 0.0009(15)
C52 0.0338(17) 0.0332(18) 0.0384(19) -0.0077(15) 0.0082(15) 0.0047(14)
C53 0.0344(17) 0.0274(17) 0.045(2) -0.0060(15) 0.0053(16) -0.0011(14)
C54 0.0287(16) 0.0363(19) 0.0379(19) -0.0057(15) 0.0003(14) -0.0061(14)
C55 0.0355(18) 0.040(2) 0.0262(17) -0.0026(15) 0.0007(14) -0.0032(15)
C56 0.0363(18) 0.041(2) 0.0314(18) -0.0080(15) 0.0056(14) -0.0022(15)
C57 0.0353(18) 0.0344(19) 0.0385(19) -0.0092(15) 0.0065(15) 0.0005(15)
C58 0.0371(18) 0.0337(19) 0.040(2) -0.0091(15) 0.0061(15) -0.0031(15)
C59 0.0346(18) 0.0366(19) 0.0387(19) -0.0069(16) 0.0005(15) -0.0034(15)
C60 0.0336(18) 0.044(2) 0.0307(18) -0.0067(16) 0.0029(14) -0.0046(15)
C61 0.0307(16) 0.0291(17) 0.0371(18) 0.0024(14) 0.0081(14) -0.0005(13)
C62 0.0388(19) 0.038(2) 0.049(2) 0.0019(17) 0.0019(17) -0.0005(16)
C63 0.052(2) 0.030(2) 0.062(3) 0.0106(18) 0.000(2) 0.0034(17)
C64 0.044(2) 0.031(2) 0.055(2) 0.0007(17) 0.0105(18) -0.0027(16)
C65 0.0385(19) 0.0340(19) 0.047(2) -0.0021(16) 0.0092(16) -0.0059(15)
C66 0.0337(17) 0.0337(19) 0.0395(19) 0.0026(15) 0.0054(15) -0.0019(14)
C67 0.075(3) 0.033(2) 0.122(5) 0.007(3) 0.005(3) 0.008(2)
C68 0.0244(15) 0.0324(17) 0.0328(17) -0.0037(14) 0.0056(13) 0.0021(13)
C69 0.0308(17) 0.0345(19) 0.040(2) 0.0004(15) 0.0061(15) -0.0035(14)
C70 0.0347(18) 0.039(2) 0.051(2) -0.0021(17) 0.0057(17) -0.0067(15)
C71 0.0320(18) 0.039(2) 0.055(2) -0.0122(18) -0.0007(17) -0.0046(15)
C72 0.0320(18) 0.049(2) 0.039(2) -0.0080(17) 0.0010(15) 0.0026(16)
C73 0.0313(17) 0.039(2) 0.0369(19) -0.0014(15) 0.0045(15) -0.0017(15)
C74 0.062(3) 0.063(3) 0.068(3) -0.013(3) -0.022(2) -0.015(2)
C75 0.0309(16) 0.0371(19) 0.0282(17) 0.0021(14) 0.0046(14) -0.0014(14)
C76 0.0330(18) 0.071(3) 0.0327(19) 0.0039(19) 0.0073(15) 0.0074(18)
C77 0.0330(19) 0.092(4) 0.038(2) 0.009(2) 0.0049(16) 0.010(2)
C78 0.041(2) 0.071(3) 0.0282(19) 0.0053(18) 0.0035(16) 0.0028(19)
C79 0.0374(19) 0.055(2) 0.0342(19) 0.0038(17) 0.0073(16) 0.0026(17)
C80 0.0310(17) 0.044(2) 0.0355(19) 0.0017(16) 0.0068(15) 0.0037(15)
C81 0.069(3) 0.122(5) 0.026(2) 0.000(3) 0.005(2) 0.021(3)
C82 0.0281(16) 0.0375(19) 0.0325(18) 0.0013(15) 0.0059(14) -0.0037(14)
C83 0.0356(18) 0.045(2) 0.0361(19) 0.0068(16) 0.0090(15) 0.0048(16)
C84 0.047(2) 0.048(2) 0.036(2) 0.0110(17) 0.0115(17) 0.0067(17)
C85 0.0308(17) 0.054(2) 0.0314(18) -0.0020(16) 0.0073(14) -0.0025(16)
C86 0.0302(17) 0.042(2) 0.0375(19) -0.0034(16) 0.0087(15) -0.0035(15)
C87 0.0356(18) 0.0359(19) 0.0357(19) 0.0021(15) 0.0092(15) -0.0021(15)
C88 0.042(2) 0.054(2) 0.041(2) -0.0097(18) 0.0104(17) -0.0054(18)
C89 0.0303(16) 0.0350(18) 0.0321(18) 0.0020(15) 0.0070(14) 0.0056(14)
C90 0.0346(18) 0.038(2) 0.058(2) 0.0022(18) 0.0149(18) 0.0015(16)
C91 0.038(2) 0.045(2) 0.076(3) 0.001(2) 0.021(2) 0.0031(17)
C92 0.043(2) 0.039(2) 0.059(3) 0.0004(18) 0.0186(19) 0.0128(17)
C93 0.043(2) 0.034(2) 0.056(2) -0.0036(18) 0.0094(18) 0.0040(16)
C94 0.0332(18) 0.037(2) 0.050(2) -0.0046(17) 0.0079(16) 0.0017(15)
C95 0.080(3) 0.047(3) 0.070(3) -0.010(2) 0.027(3) 0.014(2)
C96 0.043(2) 0.038(2) 0.038(2) -0.0053(16) 0.0074(16) -0.0005(16)
C97 0.0380(19) 0.039(2) 0.039(2) -0.0076(16) 0.0086(16) -0.0078(15)
C98 0.0380(19) 0.043(2) 0.038(2) -0.0074(17) 0.0052(16) -0.0013(16)
C99 0.0409(19) 0.046(2) 0.0351(19) -0.0055(16) 0.0129(16) -0.0025(16)
C100 0.0381(19) 0.043(2) 0.038(2) -0.0111(16) 0.0096(16) -0.0026(16)
C101 0.075(4) 0.067(4) 0.096(5) 0.003(3) 0.002(3) -0.007(3)
C102 0.118(7) 0.149(9) 0.140(8) -0.030(7) 0.024(6) -0.015(6)
O1 0.0620(19) 0.0276(14) 0.081(2) -0.0014(14) 0.0055(17) -0.0032(13)
O2 0.0478(16) 0.0525(18) 0.064(2) -0.0124(15) -0.0084(15) -0.0154(14)
O3 0.0436(16) 0.125(3) 0.0295(15) 0.0036(17) -0.0001(12) 0.0181(18)
O4 0.0499(16) 0.067(2) 0.0335(14) 0.0033(13) 0.0166(12) 0.0083(14)
O5 0.0596(19) 0.0475(18) 0.095(3) -0.0132(17) 0.0340(18) 0.0125(15)
S1 0.1026(13) 0.0756(11) 0.1099(15) 0.0005(10) -0.0114(11) 0.0100(9)
S2 0.1189(16) 0.1009(15) 0.140(2) 0.0028(13) 0.0283(15) -0.0361(12)
S3 0.221(4) 0.216(4) 0.153(3) 0.026(2) 0.111(3) -0.028(3)
S4 0.216(4) 0.234(5) 0.230(4) -0.097(4) 0.031(3) -0.044(4)

loop_
_atom_type_symbol
_atom_type_description
_atom_type_scat_dispersion_real
_atom_type_scat_dispersion_imag
_atom_type_scat_source
C C 0.0033 0.0016 'International Tables Vol C Tables 4.2.6.8 and 6.1.1.4'
H H 0 0 'International Tables Vol C Tables 4.2.6.8 and 6.1.1.4'
O O 0.0106 0.006 'International Tables Vol C Tables 4.2.6.8 and 6.1.1.4'
Fe Fe 0.3463 0.8444 'International Tables Vol C Tables 4.2.6.8 and 6.1.1.4'
S S 0.1246 0.1234 'International Tables Vol C Tables 4.2.6.8 and 6.1.1.4'

loop_
_geom_angle_atom_site_label_1
_geom_angle_atom_site_label_2
_geom_angle_atom_site_label_3
_geom_angle
C100 Fe C96 40.69(15)
C100 Fe C99 40.42(16)
C96 Fe C99 68.13(16)
C100 Fe C98 67.78(15)
C96 Fe C98 67.81(16)
C99 Fe C98 40.25(15)
C100 Fe C97 67.90(15)
C96 Fe C97 40.22(15)
C99 Fe C97 67.83(15)
C98 Fe C97 40.30(15)
C100 Fe C3 148.95(14)
C96 Fe C3 168.70(14)
C99 Fe C3 116.20(14)
C98 Fe C3 108.17(14)
C97 Fe C3 130.05(14)
C100 Fe C4 116.62(14)
C96 Fe C4 150.31(14)
C99 Fe C4 107.42(14)
C98 Fe C4 128.78(15)
C97 Fe C4 167.49(15)
C3 Fe C4 40.39(12)
C100 Fe C5 108.79(14)
C96 Fe C5 118.54(14)
C99 Fe C5 129.04(14)
C98 Fe C5 166.84(14)
C97 Fe C5 151.64(15)
C3 Fe C5 67.77(13)
C4 Fe C5 40.18(13)
C100 Fe C2 169.22(15)
C96 Fe C2 131.20(14)
C99 Fe C2 149.82(14)
C98 Fe C2 118.30(14)
C97 Fe C2 110.34(14)
C3 Fe C2 40.31(12)
C4 Fe C2 67.51(12)
C5 Fe C2 67.36(12)
C100 Fe C1 130.93(14)
C96 Fe C1 110.71(14)
C99 Fe C1 167.90(14)
C98 Fe C1 151.50(14)
C97 Fe C1 119.66(14)
C3 Fe C1 67.40(13)
C4 Fe C1 67.23(13)
C5 Fe C1 40.01(12)
C2 Fe C1 39.81(12)
C2 C1 C5 108.4(3)
C2 C1 C6 124.0(3)
C5 C1 C6 123.8(3)
C2 C1 Fe 69.91(19)
C5 C1 Fe 69.74(19)
C6 C1 Fe 143.7(2)
C1 C2 C3 108.1(3)
C1 C2 C7 124.0(3)
C3 C2 C7 124.2(3)
C1 C2 Fe 70.29(18)
C3 C2 Fe 69.39(18)
C7 C2 Fe 143.3(2)
C4 C3 C2 107.6(3)
C4 C3 C8 124.2(3)
C2 C3 C8 124.2(3)
C4 C3 Fe 69.86(19)
C2 C3 Fe 70.30(19)
C8 C3 Fe 143.0(2)
C5 C4 C3 108.3(3)
C5 C4 C9 124.4(3)
C3 C4 C9 123.9(3)
C5 C4 Fe 70.25(19)
C3 C4 Fe 69.76(19)
C9 C4 Fe 142.3(2)
C1 C5 C4 107.7(3)
C1 C5 C10 124.4(3)
C4 C5 C10 123.6(3)
C1 C5 Fe 70.26(19)
C4 C5 Fe 69.57(19)
C10 C5 Fe 144.1(2)
C1 C6 C61 115.4(3)
C1 C6 C11 106.1(3)
C61 C6 C11 112.9(3)
C1 C6 C20 105.9(3)
C61 C6 C20 115.1(3)
C11 C6 C20 99.9(3)
C2 C7 C68 116.7(3)
C2 C7 C12 106.0(3)
C68 C7 C12 113.7(3)
C2 C7 C13 105.1(3)
C68 C7 C13 113.5(3)
C12 C7 C13 100.3(3)
C3 C8 C75 118.1(3)
C3 C8 C14 105.8(3)
C75 C8 C14 113.8(3)
C3 C8 C15 106.1(3)
C75 C8 C15 111.0(3)
C14 C8 C15 100.4(3)
C4 C9 C82 115.5(3)
C4 C9 C16 106.5(3)
C82 C9 C16 115.6(3)
C4 C9 C17 105.8(3)
C82 C9 C17 111.6(3)
C16 C9 C17 100.3(3)
C5 C10 C18 106.7(3)
C5 C10 C89 117.8(3)
C18 C10 C89 114.0(3)
C5 C10 C19 105.9(3)
C18 C10 C19 100.2(3)
C89 C10 C19 110.5(3)
C12 C11 C21 119.7(3)
C12 C11 C6 124.3(3)
C21 C11 C6 109.9(3)
C11 C12 C22 119.5(3)
C11 C12 C7 124.8(3)
C22 C12 C7 109.5(3)
C14 C13 C23 119.6(3)
C14 C13 C7 125.2(3)
C23 C13 C7 109.0(3)
C13 C14 C24 119.6(3)
C13 C14 C8 124.9(3)
C24 C14 C8 109.5(3)
C16 C15 C25 120.2(3)
C16 C15 C8 124.5(3)
C25 C15 C8 109.4(3)
C15 C16 C26 118.9(3)
C15 C16 C9 124.5(3)
C26 C16 C9 109.5(3)
C18 C17 C27 119.5(3)
C18 C17 C9 124.4(3)
C27 C17 C9 110.0(3)
C17 C18 C28 119.4(3)
C17 C18 C10 124.6(3)
C28 C18 C10 109.8(3)
C20 C19 C29 120.4(3)
C20 C19 C10 124.9(3)
C29 C19 C10 109.3(3)
C19 C20 C30 119.0(3)
C19 C20 C6 124.7(3)
C30 C20 C6 109.8(3)
C31 C21 C11 120.9(3)
C31 C21 C30 120.2(3)
C11 C21 C30 108.5(3)
C32 C22 C12 121.3(3)
C32 C22 C23 119.7(3)
C12 C22 C23 108.9(3)
C33 C23 C22 120.2(3)
C33 C23 C13 121.4(3)
C22 C23 C13 109.0(3)
C34 C24 C14 121.4(3)
C34 C24 C25 120.2(3)
C14 C24 C25 108.7(3)
C35 C25 C15 121.7(3)
C35 C25 C24 119.4(3)
C15 C25 C24 108.7(3)
C36 C26 C16 121.8(3)
C36 C26 C27 118.8(3)
C16 C26 C27 109.4(3)
C37 C27 C17 121.4(3)
C37 C27 C26 120.8(3)
C17 C27 C26 107.9(3)
C38 C28 C18 121.4(3)
C38 C28 C29 119.5(3)
C18 C28 C29 108.8(3)
C39 C29 C28 120.7(3)
C39 C29 C19 120.8(3)
C28 C29 C19 108.5(3)
C40 C30 C20 121.8(3)
C40 C30 C21 119.5(3)
C20 C30 C21 108.7(3)
C21 C31 C32 119.4(3)
C21 C31 C41 119.7(3)
C32 C31 C41 108.1(3)
C22 C32 C31 119.1(3)
C22 C32 C42 120.0(3)
C31 C32 C42 108.5(3)
C23 C33 C34 119.1(3)
C23 C33 C43 120.3(3)
C34 C33 C43 108.2(3)
C24 C34 C33 118.7(3)
C24 C34 C44 120.0(3)
C33 C34 C44 108.0(3)
C25 C35 C36 118.6(3)
C25 C35 C45 120.2(3)
C36 C35 C45 108.1(3)
C26 C36 C35 118.7(3)
C26 C36 C46 120.2(3)
C35 C36 C46 108.1(3)
C27 C37 C38 119.3(3)
C27 C37 C47 119.6(3)
C38 C37 C47 108.4(3)
C28 C38 C37 118.8(3)
C28 C38 C48 119.8(3)
C37 C38 C48 108.5(3)
C29 C39 C40 119.2(3)
C29 C39 C49 119.7(3)
C40 C39 C49 108.2(3)
C30 C40 C50 120.7(3)
C30 C40 C39 118.7(3)
C50 C40 C39 107.8(3)
C50 C41 C51 119.9(3)
C50 C41 C31 120.0(3)
C51 C41 C31 107.8(3)
C43 C42 C32 119.9(3)
C43 C42 C51 119.6(3)
C32 C42 C51 107.8(3)
C42 C43 C33 119.8(3)
C42 C43 C52 120.7(3)
C33 C43 C52 107.6(3)
C45 C44 C52 120.2(3)
C45 C44 C34 119.9(3)
C52 C44 C34 108.1(3)
C44 C45 C35 120.2(3)
C44 C45 C53 119.7(3)
C35 C45 C53 108.2(3)
C47 C46 C36 120.3(3)
C47 C46 C53 120.1(3)
C36 C46 C53 108.2(3)
C46 C47 C54 119.9(3)
C46 C47 C37 120.2(3)
C54 C47 C37 107.5(3)
C49 C48 C38 120.5(3)
C49 C48 C54 119.8(3)
C38 C48 C54 107.8(3)
C48 C49 C55 120.5(3)
C48 C49 C39 119.8(3)
C55 C49 C39 107.7(3)
C41 C50 C40 119.7(3)
C41 C50 C55 119.9(3)
C40 C50 C55 108.6(3)
C56 C51 C41 120.5(3)
C56 C51 C42 120.2(3)
C41 C51 C42 107.9(3)
C57 C52 C44 120.5(3)
C57 C52 C43 119.5(3)
C44 C52 C43 108.1(3)
C58 C53 C45 120.1(3)
C58 C53 C46 120.1(3)
C45 C53 C46 107.4(3)
C59 C54 C48 119.8(3)
C59 C54 C47 120.2(3)
C48 C54 C47 107.8(3)
C60 C55 C49 119.7(3)
C60 C55 C50 120.3(3)
C49 C55 C50 107.6(3)
C51 C56 C57 120.3(3)
C51 C56 C60 119.7(3)
C57 C56 C60 107.7(3)
C52 C57 C58 119.0(3)
C52 C57 C56 119.7(3)
C58 C57 C56 108.7(3)
C53 C58 C57 120.6(3)
C53 C58 C59 120.1(3)
C57 C58 C59 107.5(3)
C54 C59 C60 120.4(3)
C54 C59 C58 119.7(3)
C60 C59 C58 108.4(3)
C55 C60 C59 119.8(3)
C55 C60 C56 119.7(3)
C59 C60 C56 107.8(3)
C62 C61 C66 117.9(3)
C62 C61 C6 122.7(3)
C66 C61 C6 119.4(3)
C61 C62 C63 121.2(4)
C61 C62 H62 119.4
C63 C62 H62 119.4
C64 C63 C62 119.9(4)
C64 C63 H63 120.1
C62 C63 H63 120.1
O1 C64 C63 124.6(4)
O1 C64 C65 115.6(4)
C63 C64 C65 119.8(4)
C66 C65 C64 119.6(4)
C66 C65 H65 120.2
C64 C65 H65 120.2
C65 C66 C61 121.5(3)
C65 C66 H66 119.2
C61 C66 H66 119.2
O1 C67 H67A 109.5
O1 C67 H67B 109.5
H67A C67 H67B 109.5
O1 C67 H67C 109.5
H67A C67 H67C 109.5
H67B C67 H67C 109.5
C69 C68 C73 118.2(3)
C69 C68 C7 121.7(3)
C73 C68 C7 120.1(3)
C68 C69 C70 120.9(4)
C68 C69 H69 119.5
C70 C69 H69 119.5
C71 C70 C69 120.4(4)
C71 C70 H70 119.8
C69 C70 H70 119.8
C70 C71 O2 116.0(4)
C70 C71 C72 119.8(3)
O2 C71 C72 124.2(4)
C73 C72 C71 119.4(4)
C73 C72 H72 120.3
C71 C72 H72 120.3
C72 C73 C68 121.2(3)
C72 C73 H73 119.4
C68 C73 H73 119.4
O2 C74 H74A 109.5
O2 C74 H74B 109.5
H74A C74 H74B 109.5
O2 C74 H74C 109.5
H74A C74 H74C 109.5
H74B C74 H74C 109.5
C76 C75 C80 117.6(3)
C76 C75 C8 121.6(3)
C80 C75 C8 120.8(3)
C77 C76 C75 120.9(3)
C77 C76 H76 119.6
C75 C76 H76 119.6
C78 C77 C76 120.1(4)
C78 C77 H77 120
C76 C77 H77 120
O3 C78 C79 124.4(4)
O3 C78 C77 115.8(4)
C79 C78 C77 119.8(4)
C80 C79 C78 119.8(3)
C80 C79 H79 120.1
C78 C79 H79 120.1
C79 C80 C75 121.8(3)
C79 C80 H80 119.1
C75 C80 H80 119.1
O3 C81 H81A 109.5
O3 C81 H81B 109.5
H81A C81 H81B 109.5
O3 C81 H81C 109.5
H81A C81 H81C 109.5
H81B C81 H81C 109.5
C83 C82 C87 118.2(3)
C83 C82 C9 122.5(3)
C87 C82 C9 119.3(3)
C82 C83 C84 120.6(4)
C82 C83 H83 119.7
C84 C83 H83 119.7
C83 C84 C85 120.1(4)
C83 C84 H84 120
C85 C84 H84 120
O4 C85 C86 124.5(3)
O4 C85 C84 115.2(3)
C86 C85 C84 120.3(3)
C85 C86 C87 118.9(3)
C85 C86 H86 120.6
C87 C86 H86 120.6
C86 C87 C82 121.9(3)
C86 C87 H87 119.1
C82 C87 H87 119
O4 C88 H88A 109.5
O4 C88 H88B 109.5
H88A C88 H88B 109.5
O4 C88 H88C 109.5
H88A C88 H88C 109.5
H88B C88 H88C 109.5
C94 C89 C90 118.2(3)
C94 C89 C10 120.2(3)
C90 C89 C10 121.5(3)
C91 C90 C89 120.4(4)
C91 C90 H90 119.8
C89 C90 H90 119.8
C90 C91 C92 120.3(4)
C90 C91 H91 119.8
C92 C91 H91 119.8
C91 C92 C93 120.3(3)
C91 C92 O5 115.6(4)
C93 C92 O5 124.1(4)
C92 C93 C94 118.8(4)
C92 C93 H93 120.6
C94 C93 H93 120.6
C89 C94 C93 121.8(3)
C89 C94 H94 119.1
C93 C94 H94 119.1
O5 C95 H95A 109.5
O5 C95 H95B 109.5
H95A C95 H95B 109.5
O5 C95 H95C 109.5
H95A C95 H95C 109.5
H95B C95 H95C 109.5
C97 C96 C100 107.6(4)
C97 C96 Fe 70.1(2)
C100 C96 Fe 69.2(2)
C97 C96 H96 126.2
C100 C96 H96 126.2
Fe C96 H96 126.1
C96 C97 C98 108.2(3)
C96 C97 Fe 69.7(2)
C98 C97 Fe 69.8(2)
C96 C97 H97 125.9
C98 C97 H97 125.9
Fe C97 H97 126.1
C99 C98 C97 108.2(3)
C99 C98 Fe 69.8(2)
C97 C98 Fe 69.9(2)
C99 C98 H98 125.9
C97 C98 H98 125.9
Fe C98 H98 126.1
C100 C99 C98 107.7(3)
C100 C99 Fe 69.2(2)
C98 C99 Fe 70.0(2)
C100 C99 H99 126.1
C98 C99 H99 126.1
Fe C99 H99 126.2
C99 C100 C96 108.3(3)
C99 C100 Fe 70.4(2)
C96 C100 Fe 70.1(2)
C99 C100 H100 125.8
C96 C100 H100 125.8
Fe C100 H100 125.3
S1 C101 S2 178.2(5)
S3 C102 S4 175.5(9)
C64 O1 C67 117.3(4)
C71 O2 C74 117.4(4)
C78 O3 C81 116.6(3)
C85 O4 C88 117.8(3)
C92 O5 C95 117.0(4)

loop_
_geom_bond_atom_site_label_1
_geom_bond_atom_site_label_2
_geom_bond_distance
Fe C100 2.048(4)
Fe C96 2.061(4)
Fe C99 2.063(4)
Fe C98 2.066(4)
Fe C97 2.066(4)
Fe C3 2.075(3)
Fe C4 2.077(3)
Fe C5 2.086(3)
Fe C2 2.087(3)
Fe C1 2.093(3)
C1 C2 1.423(4)
C1 C5 1.429(4)
C1 C6 1.525(5)
C2 C3 1.434(5)
C2 C7 1.522(4)
C3 C4 1.433(4)
C3 C8 1.512(5)
C4 C5 1.430(5)
C4 C9 1.513(5)
C5 C10 1.515(4)
C6 C61 1.530(5)
C6 C11 1.544(4)
C6 C20 1.551(5)
C7 C68 1.535(5)
C7 C12 1.543(5)
C7 C13 1.552(5)
C8 C75 1.534(5)
C8 C14 1.540(5)
C8 C15 1.551(5)
C9 C82 1.529(4)
C9 C16 1.542(5)
C9 C17 1.549(5)
C10 C18 1.536(5)
C10 C89 1.538(5)
C10 C19 1.545(5)
C11 C12 1.375(5)
C11 C21 1.444(5)
C12 C22 1.439(5)
C13 C14 1.365(5)
C13 C23 1.443(4)
C14 C24 1.442(5)
C15 C16 1.375(5)
C15 C25 1.436(5)
C16 C26 1.436(5)
C17 C18 1.376(5)
C17 C27 1.440(5)
C18 C28 1.437(5)
C19 C20 1.368(5)
C19 C29 1.445(5)
C20 C30 1.438(5)
C21 C31 1.399(5)
C21 C30 1.449(5)
C22 C32 1.402(5)
C22 C23 1.440(5)
C23 C33 1.389(5)
C24 C34 1.393(5)
C24 C25 1.451(5)
C25 C35 1.398(5)
C26 C36 1.412(5)
C26 C27 1.454(5)
C27 C37 1.391(5)
C28 C38 1.402(5)
C28 C29 1.443(5)
C29 C39 1.394(5)
C30 C40 1.400(5)
C31 C32 1.430(5)
C31 C41 1.455(5)
C32 C42 1.448(5)
C33 C34 1.444(5)
C33 C43 1.449(5)
C34 C44 1.452(5)
C35 C36 1.444(5)
C35 C45 1.449(5)
C36 C46 1.447(5)
C37 C38 1.434(5)
C37 C47 1.459(5)
C38 C48 1.453(5)
C39 C40 1.444(5)
C39 C49 1.456(5)
C40 C50 1.441(5)
C41 C50 1.399(5)
C41 C51 1.448(5)
C42 C43 1.391(5)
C42 C51 1.449(5)
C43 C52 1.456(5)
C44 C45 1.388(5)
C44 C52 1.441(5)
C45 C53 1.452(5)
C46 C47 1.382(5)
C46 C53 1.456(5)
C47 C54 1.459(5)
C48 C49 1.387(5)
C48 C54 1.456(5)
C49 C55 1.448(5)
C50 C55 1.451(5)
C51 C56 1.402(5)
C52 C57 1.408(5)
C53 C58 1.393(5)
C54 C59 1.395(5)
C55 C60 1.405(5)
C56 C57 1.443(5)
C56 C60 1.453(5)
C57 C58 1.442(5)
C58 C59 1.450(5)
C59 C60 1.444(5)
C61 C62 1.378(5)
C61 C66 1.404(5)
C62 C63 1.401(6)
C62 H62 0.95
C63 C64 1.382(6)
C63 H63 0.95
C64 O1 1.371(5)
C64 C65 1.393(6)
C65 C66 1.383(5)
C65 H65 0.95
C66 H66 0.95
C67 O1 1.445(6)
C67 H67A 0.98
C67 H67B 0.98
C67 H67C 0.98
C68 C69 1.390(5)
C68 C73 1.400(5)
C69 C70 1.395(5)
C69 H69 0.95
C70 C71 1.375(6)
C70 H70 0.95
C71 O2 1.376(4)
C71 C72 1.400(6)
C72 C73 1.391(5)
C72 H72 0.95
C73 H73 0.95
C74 O2 1.422(6)
C74 H74A 0.98
C74 H74B 0.98
C74 H74C 0.98
C75 C76 1.393(5)
C75 C80 1.393(5)
C76 C77 1.393(6)
C76 H76 0.95
C77 C78 1.382(6)
C77 H77 0.95
C78 O3 1.377(5)
C78 C79 1.381(5)
C79 C80 1.381(5)
C79 H79 0.95
C80 H80 0.95
C81 O3 1.419(5)
C81 H81A 0.98
C81 H81B 0.98
C81 H81C 0.98
C82 C83 1.381(5)
C82 C87 1.395(5)
C83 C84 1.390(5)
C83 H83 0.95
C84 C85 1.391(5)
C84 H84 0.95
C85 O4 1.374(4)
C85 C86 1.376(5)
C86 C87 1.389(5)
C86 H86 0.95
C87 H87 0.95
C88 O4 1.424(5)
C88 H88A 0.98
C88 H88B 0.98
C88 H88C 0.98
C89 C94 1.386(5)
C89 C90 1.393(5)
C90 C91 1.380(6)
C90 H90 0.95
C91 C92 1.382(6)
C91 H91 0.95
C92 C93 1.383(5)
C92 O5 1.385(4)
C93 C94 1.386(5)
C93 H93 0.95
C94 H94 0.95
C95 O5 1.426(6)
C95 H95A 0.98
C95 H95B 0.98
C95 H95C 0.98
C96 C97 1.419(5)
C96 C100 1.429(5)
C96 H96 0.95
C97 C98 1.423(6)
C97 H97 0.95
C98 C99 1.420(5)
C98 H98 0.95
C99 C100 1.420(6)
C99 H99 0.95
C100 H100 0.95
C101 S1 1.532(7)
C101 S2 1.551(7)
C102 S3 1.472(11)
C102 S4 1.600(11)
